data_1516648
loop_
_publ_author_name
'Awwadi, Firas F.'
'Willett, Roger D.'
'Peterson, Kirk A.'
'Twamley, Brendan'

_publ_section_title
;
 The nature of halogen...halide synthons: theoretical and crystallographic
 studies.
;
_journal_issue 12
_journal_name_full 'The journal of physical chemistry. A'
_journal_page_first 2319
_journal_page_last 2328
_journal_paper_doi 10.1021/jp0660684
_journal_volume 111
_journal_year 2007
_chemical_formula_sum 'C5 H5 Br Cl N'
_chemical_formula_weight 194.46
_chemical_name_systematic
; 
 ? 
;
_space_group_IT_number 11
_symmetry_cell_setting monoclinic
_symmetry_space_group_name_Hall '-P 2yb'
_symmetry_space_group_name_H-M 'P 1 21/m 1'
_atom_sites_solution_hydrogens geom
_atom_sites_solution_primary direct
_atom_sites_solution_secondary difmap
_audit_creation_method SHELXL-97
_cell_angle_alpha 90.00
_cell_angle_beta 100.045(13)
_cell_angle_gamma 90.00
_cell_formula_units_Z 2
_cell_length_a 4.6993(8)
_cell_length_b 8.1822(16)
_cell_length_c 9.1028(17)
_cell_measurement_reflns_used 24
_cell_measurement_temperature 295(2)
_cell_measurement_theta_max 15.11
_cell_measurement_theta_min 5.00
_cell_volume 344.64(11)
_computing_cell_refinement 'Bruker XSCANS'
_computing_data_collection 'Bruker XSCANS'
_computing_data_reduction 'Bruker SHELXTL'
_computing_molecular_graphics 'Bruker SHELXTL'
_computing_publication_material 'Bruker SHELXTL'
_computing_structure_refinement 'SHELXL-97 (Sheldrick, 1997)'
_computing_structure_solution 'SHELXS-97 (Sheldrick, 1990)'
_diffrn_ambient_temperature 295(2)
_diffrn_measured_fraction_theta_full 1.000
_diffrn_measured_fraction_theta_max 1.000
_diffrn_measurement_device_type 'Bruker P4'
_diffrn_measurement_method '\w scans'
_diffrn_radiation_monochromator graphite
_diffrn_radiation_source 'fine-focus sealed tube'
_diffrn_radiation_type MoK\a
_diffrn_radiation_wavelength 0.71073
_diffrn_reflns_av_R_equivalents 0.0573
_diffrn_reflns_av_sigmaI/netI 0.0729
_diffrn_reflns_limit_h_max 1
_diffrn_reflns_limit_h_min -5
_diffrn_reflns_limit_k_max 1
_diffrn_reflns_limit_k_min -9
_diffrn_reflns_limit_l_max 10
_diffrn_reflns_limit_l_min -10
_diffrn_reflns_number 998
_diffrn_reflns_theta_full 24.69
_diffrn_reflns_theta_max 24.69
_diffrn_reflns_theta_min 2.27
_diffrn_standards_interval_count 97
_diffrn_standards_number 3
_exptl_absorpt_coefficient_mu 6.243
_exptl_absorpt_correction_T_max 0.8922
_exptl_absorpt_correction_T_min 0.3919
_exptl_absorpt_correction_type empirical
_exptl_crystal_colour colorless
_exptl_crystal_density_diffrn 1.874
_exptl_crystal_density_method 'not measured'
_exptl_crystal_description plate
_exptl_crystal_F_000 188
_exptl_crystal_size_max 0.1
_exptl_crystal_size_mid 0.15
_exptl_crystal_size_min 0.15
_refine_diff_density_max 0.477
_refine_diff_density_min -0.465
_refine_diff_density_rms 0.106
_refine_ls_extinction_coef 0.036(7)
_refine_ls_extinction_expression Fc^*^=kFc[1+0.001xFc^2^\l^3^/sin(2\q)]^-1/4^
_refine_ls_extinction_method SHELXL
_refine_ls_goodness_of_fit_ref 1.065
_refine_ls_hydrogen_treatment mixed
_refine_ls_matrix_type full
_refine_ls_number_parameters 44
_refine_ls_number_reflns 632
_refine_ls_number_restraints 0
_refine_ls_restrained_S_all 1.065
_refine_ls_R_factor_all 0.0753
_refine_ls_R_factor_gt 0.0445
_refine_ls_shift/su_max 0.000
_refine_ls_shift/su_mean 0.000
_refine_ls_structure_factor_coef Fsqd
_refine_ls_weighting_details 'calc w=1/[\s^2^(Fo^2^)+(0.0484P)^2^+0.0149P] where P=(Fo^2^+2Fc^2^)/3'
_refine_ls_weighting_scheme calc
_refine_ls_wR_factor_gt 0.0958
_refine_ls_wR_factor_ref 0.1069
_reflns_number_gt 465
_reflns_number_total 632
_reflns_threshold_expression >2sigma(I)
_cod_data_source_file jp0660684si20060917_081838.cif
_cod_data_source_block fa223a
_cod_depositor_comments
;
The following automatic conversions were performed:

'_symmetry_cell_setting' value 'Monoclinic' changed to 'monoclinic'
according to
/usr/data/users/saulius/automatic-downloads/retrospective/ACS/lib/dictionaries/cif_core.dic
dictionary named 'cif_core.dic' version 2.4.2 from 2011-04-26.

Automatic conversion script
Id: cif_fix_values 2281 2013-09-26 08:29:07Z andrius 
;
_cod_original_sg_symbol_H-M P2(1)/m
_cod_database_code 1516648

loop_
_symmetry_equiv_pos_as_xyz
'x, y, z'
'-x, y+1/2, -z'
'-x, -y, -z'
'x, -y-1/2, z'

loop_
_atom_site_label
_atom_site_type_symbol
_atom_site_fract_x
_atom_site_fract_y
_atom_site_fract_z
_atom_site_U_iso_or_equiv
_atom_site_adp_type
_atom_site_occupancy
_atom_site_symmetry_multiplicity
_atom_site_calc_flag
_atom_site_refinement_flags
Cl4 Cl 0.6489(6) 0.2500 1.0083(3) 0.0742(8) Uani 1 2 d S
C4 C 0.8355(18) 0.2500 0.8611(8) 0.046(2) Uani 1 2 d S
N1 N 1.1513(17) 0.2500 0.6412(8) 0.073(3) Uani 1 2 d S
H1A H 1.2569 0.2500 0.5730 0.088 Uiso 1 2 calc SR
C3 C 0.9118(13) 0.1056(8) 0.8053(7) 0.0578(18) Uani 1 1 d .
H3A H 0.8566 0.0070 0.8427 0.069 Uiso 1 1 calc R
C2 C 1.0698(14) 0.1076(10) 0.6938(7) 0.072(2) Uani 1 1 d .
H2A H 1.1218 0.0098 0.6538 0.086 Uiso 1 1 calc R
Br Br 0.48336(19) 0.2500 1.36932(10) 0.0550(5) Uani 1 2 d S

loop_
_atom_site_aniso_label
_atom_site_aniso_U_11
_atom_site_aniso_U_22
_atom_site_aniso_U_33
_atom_site_aniso_U_23
_atom_site_aniso_U_13
_atom_site_aniso_U_12
Cl4 0.0679(16) 0.096(2) 0.0622(16) 0.000 0.0210(13) 0.000
C4 0.053(5) 0.039(5) 0.046(5) 0.000 0.003(4) 0.000
N1 0.047(5) 0.121(10) 0.052(5) 0.000 0.009(4) 0.000
C3 0.065(4) 0.048(5) 0.056(4) -0.001(3) 0.000(3) -0.001(3)
C2 0.075(5) 0.072(6) 0.062(4) -0.019(4) -0.004(4) 0.022(4)
Br 0.0591(7) 0.0468(7) 0.0626(7) 0.000 0.0201(4) 0.000

loop_
_atom_type_symbol
_atom_type_description
_atom_type_scat_dispersion_real
_atom_type_scat_dispersion_imag
_atom_type_scat_source
C C 0.0033 0.0016 'International Tables Vol C Tables 4.2.6.8 and 6.1.1.4'
H H 0.0000 0.0000 'International Tables Vol C Tables 4.2.6.8 and 6.1.1.4'
N N 0.0061 0.0033 'International Tables Vol C Tables 4.2.6.8 and 6.1.1.4'
Cl Cl 0.1484 0.1585 'International Tables Vol C Tables 4.2.6.8 and 6.1.1.4'
Br Br -0.2901 2.4595 'International Tables Vol C Tables 4.2.6.8 and 6.1.1.4'

loop_
_geom_angle_atom_site_label_1
_geom_angle_atom_site_label_2
_geom_angle_atom_site_label_3
_geom_angle
_geom_angle_site_symmetry_1
C3 C4 C3 120.8(8) 4_565
C3 C4 Cl4 119.6(4) 4_565
C3 C4 Cl4 119.6(4) .
C2 N1 C2 120.7(8) 4_565
C2 N1 H1A 119.7 4_565
C2 N1 H1A 119.7 .
C2 C3 C4 118.9(7) .
C2 C3 H3A 120.6 .
C4 C3 H3A 120.6 .
N1 C2 C3 120.4(7) .
N1 C2 H2A 119.8 .
C3 C2 H2A 119.8 .

loop_
_geom_bond_atom_site_label_1
_geom_bond_atom_site_label_2
_geom_bond_distance
_geom_bond_site_symmetry_2
Cl4 C4 1.725(8) .
C4 C3 1.359(7) 4_565
C4 C3 1.359(7) .
N1 C2 1.341(8) 4_565
N1 C2 1.341(9) .
N1 H1A 0.8600 .
C3 C2 1.358(8) .
C3 H3A 0.9300 .
C2 H2A 0.9300 .

loop_
_geom_hbond_atom_site_label_D
_geom_hbond_atom_site_label_H
_geom_hbond_atom_site_label_A
_geom_hbond_distance_DH
_geom_hbond_distance_HA
_geom_hbond_distance_DA
_geom_hbond_angle_DHA
_geom_hbond_site_symmetry_A
N1 H1A Br 0.86 2.29 3.147(8) 172.6 1_654

loop_
_geom_torsion_atom_site_label_1
_geom_torsion_atom_site_label_2
_geom_torsion_atom_site_label_3
_geom_torsion_atom_site_label_4
_geom_torsion
_geom_torsion_site_symmetry_1
C3 C4 C3 C2 1.0(13) 4_565
Cl4 C4 C3 C2 -177.1(5) .
C2 N1 C2 C3 -2.4(14) 4_565
C4 C3 C2 N1 0.7(11) .
